data_2205749
loop_
_publ_author_name
'Guo, Yuping'
'Zhao, Bing'
'Li, Chunbao'
'Gao, Weimin'
'Li, Jie'
'Li, Yang'

_publ_section_title
;
 <i>N</i>-Phenylbenzimidic acid 2-allylphenyl ester
;
_journal_issue 5
_journal_name_full 'Acta Crystallographica Section E'
_journal_page_first o1335
_journal_page_last o1336
_journal_paper_doi 10.1107/S1600536805011104
_journal_volume 61
_journal_year 2005
_chemical_formula_moiety 'C22 H19 N O'
_chemical_formula_sum 'C22 H19 N O'
_chemical_formula_weight 313.38
_chemical_melting_point 393
_chemical_name_systematic
;
N-phenyl-benzimidic acid 2-allyl-phenyl ester
;
_space_group_IT_number 2
_symmetry_cell_setting triclinic
_symmetry_space_group_name_Hall '-P 1'
_symmetry_space_group_name_H-M 'P -1'
_atom_sites_solution_hydrogens geom
_atom_sites_solution_primary direct
_atom_sites_solution_secondary difmap
_cell_angle_alpha 64.237(2)
_cell_angle_beta 71.310(2)
_cell_angle_gamma 80.941(2)
_cell_formula_units_Z 2
_cell_length_a 9.6168(13)
_cell_length_b 9.7218(13)
_cell_length_c 10.7494(15)
_cell_measurement_reflns_used 1319
_cell_measurement_temperature 293(2)
_cell_measurement_theta_max 22.71
_cell_measurement_theta_min 2.33
_cell_volume 857.2(2)
_computing_cell_refinement SMART
_computing_data_collection 'SMART (Bruker, 1997) '
_computing_data_reduction 'SAINT (Bruker, 1997) '
_computing_molecular_graphics 'SHELXTL (Bruker, 1997)'
_computing_publication_material SHELXTL
_computing_structure_refinement 'SHELXL97 (Sheldrick, 1997)'
_computing_structure_solution 'SHELXS97 (Sheldrick, 1997)'
_diffrn_ambient_temperature 293(2)
_diffrn_measured_fraction_theta_full 0.990
_diffrn_measured_fraction_theta_max 0.990
_diffrn_measurement_device_type 'Bruker SMART CCD area-detector'
_diffrn_measurement_method '\p and \w scans'
_diffrn_radiation_monochromator graphite
_diffrn_radiation_source 'fine-focus sealed tube'
_diffrn_radiation_type 'Mo K\a'
_diffrn_radiation_wavelength 0.71073
_diffrn_reflns_av_R_equivalents 0.0139
_diffrn_reflns_av_sigmaI/netI 0.0271
_diffrn_reflns_limit_h_max 11
_diffrn_reflns_limit_h_min -11
_diffrn_reflns_limit_k_max 11
_diffrn_reflns_limit_k_min -11
_diffrn_reflns_limit_l_max 12
_diffrn_reflns_limit_l_min -12
_diffrn_reflns_number 4715
_diffrn_reflns_theta_full 25.00
_diffrn_reflns_theta_max 25.00
_diffrn_reflns_theta_min 2.19
_diffrn_standards_decay_% 0
_diffrn_standards_interval_count 0
_diffrn_standards_interval_time 0
_diffrn_standards_number 0
_exptl_absorpt_coefficient_mu 0.074
_exptl_absorpt_correction_type none
_exptl_crystal_colour colourless
_exptl_crystal_density_diffrn 1.214
_exptl_crystal_density_method 'not measured'
_exptl_crystal_description block
_exptl_crystal_F_000 332
_exptl_crystal_size_max 0.24
_exptl_crystal_size_mid 0.22
_exptl_crystal_size_min 0.20
_refine_diff_density_max 0.237
_refine_diff_density_min -0.163
_refine_ls_extinction_method none
_refine_ls_goodness_of_fit_ref 1.047
_refine_ls_hydrogen_treatment constr
_refine_ls_matrix_type full
_refine_ls_number_parameters 217
_refine_ls_number_reflns 3026
_refine_ls_number_restraints 0
_refine_ls_restrained_S_all 1.047
_refine_ls_R_factor_all 0.0571
_refine_ls_R_factor_gt 0.0361
_refine_ls_shift/su_max 0.000
_refine_ls_shift/su_mean 0.000
_refine_ls_structure_factor_coef Fsqd
_refine_ls_weighting_details 'w = 1/[\s^2^(Fo^2^)+(0.0501P)^2^+0.0427P] where P = (Fo^2^+2Fc^2^)/3'
_refine_ls_weighting_scheme calc
_refine_ls_wR_factor_gt 0.0922
_refine_ls_wR_factor_ref 0.1006
_reflns_number_gt 2055
_reflns_number_total 3026
_reflns_threshold_expression >2sigma(I)
_cod_data_source_file kp6049.cif
_cod_data_source_block I
_cod_depositor_comments
;
The following automatic conversions were performed:
'_symmetry_cell_setting' value 'Triclinic' changed to 'triclinic'
according to '/home/saulius/struct/CIF-dictionaries/cif_core.dic'
dictionary named 'cif_core.dic' version 2.4.1 from 2010-06-29.

Automatic conversion script
Id: cif_fix_enum 1527 2010-12-29 10:47:43Z saulius 

The following automatic conversions were performed:

'_symmetry_cell_setting' value 'Triclinic' changed to 'triclinic'
according to /home/saulius/struct/CIF-dictionaries/cif_core.dic
dictionary named 'cif_core.dic' version 2.4.1 from 2010-06-29.

Automatic conversion script
Id: cif_fix_values 1715 2011-07-08 13:25:40Z adriana 
;
_cod_database_code 2205749
_cod_database_fobs_code 2205749

loop_
_symmetry_equiv_pos_as_xyz
'x, y, z'
'-x, -y, -z'

loop_
_atom_site_label
_atom_site_fract_x
_atom_site_fract_y
_atom_site_fract_z
_atom_site_U_iso_or_equiv
_atom_site_adp_type
_atom_site_calc_flag
_atom_site_refinement_flags
_atom_site_occupancy
_atom_site_type_symbol
N1 0.57598(12) 0.67517(14) 0.27250(14) 0.0518(3) Uani d . 1 N
O1 0.55137(11) 0.49802(10) 0.19687(11) 0.0539(3) Uani d . 1 O
C1 0.43615(15) 0.58892(16) 0.14420(17) 0.0472(4) Uani d . 1 C
C2 0.46756(16) 0.70781(17) 0.00884(17) 0.0501(4) Uani d . 1 C
C3 0.34863(18) 0.78824(18) -0.03871(18) 0.0586(4) Uani d . 1 C
H3 0.3655 0.8699 -0.1287 0.070 Uiso calc R 1 H
C4 0.20694(18) 0.75030(19) 0.0438(2) 0.0620(4) Uani d . 1 C
H4 0.1293 0.8067 0.0097 0.074 Uiso calc R 1 H
C5 0.17908(17) 0.62935(19) 0.17654(19) 0.0609(4) Uani d . 1 C
H5 0.0829 0.6028 0.2318 0.073 Uiso calc R 1 H
C6 0.29516(17) 0.54737(17) 0.22741(18) 0.0557(4) Uani d . 1 C
H6 0.2779 0.4650 0.3170 0.067 Uiso calc R 1 H
C7 0.62174(17) 0.75308(18) -0.08474(19) 0.0640(4) Uani d . 1 C
H7A 0.6901 0.6768 -0.0415 0.077 Uiso calc R 1 H
H7B 0.6328 0.7545 -0.1782 0.077 Uiso calc R 1 H
C8 0.65942(18) 0.9040(2) -0.1047(2) 0.0694(5) Uani d . 1 C
H8 0.6537 0.9156 -0.0218 0.083 Uiso calc R 1 H
C9 0.6996(2) 1.0218(2) -0.2254(2) 0.0833(6) Uani d . 1 C
H9A 0.7071 1.0162 -0.3115 0.100 Uiso calc R 1 H
H9B 0.7210 1.1123 -0.2262 0.100 Uiso calc R 1 H
C10 0.62405(15) 0.55557(16) 0.25388(15) 0.0472(4) Uani d . 1 C
C11 0.75359(15) 0.45645(15) 0.28633(16) 0.0475(4) Uani d . 1 C
C12 0.84228(17) 0.39904(17) 0.18906(18) 0.0583(4) Uani d . 1 C
H12 0.8203 0.4218 0.1039 0.070 Uiso calc R 1 H
C13 0.96327(18) 0.30808(19) 0.2184(2) 0.0679(5) Uani d . 1 C
H13 1.0238 0.2714 0.1520 0.081 Uiso calc R 1 H
C14 0.99455(18) 0.27166(18) 0.3445(2) 0.0680(5) Uani d . 1 C
H14 1.0758 0.2097 0.3641 0.082 Uiso calc R 1 H
C15 0.90627(18) 0.32626(19) 0.44227(19) 0.0663(5) Uani d . 1 C
H15 0.9275 0.3008 0.5284 0.080 Uiso calc R 1 H
C16 0.78606(17) 0.41895(18) 0.41337(17) 0.0584(4) Uani d . 1 C
H16 0.7268 0.4562 0.4798 0.070 Uiso calc R 1 H
C17 0.65421(16) 0.75218(16) 0.31319(16) 0.0493(4) Uani d . 1 C
C18 0.58334(19) 0.78864(18) 0.42940(18) 0.0607(4) Uani d . 1 C
H18 0.4881 0.7563 0.4830 0.073 Uiso calc R 1 H
C19 0.6531(2) 0.8725(2) 0.4660(2) 0.0746(5) Uani d . 1 C
H19 0.6056 0.8942 0.5458 0.089 Uiso calc R 1 H
C20 0.7922(2) 0.9244(2) 0.3860(2) 0.0763(6) Uani d . 1 C
H20 0.8383 0.9824 0.4105 0.092 Uiso calc R 1 H
C21 0.8628(2) 0.89034(19) 0.2700(2) 0.0721(5) Uani d . 1 C
H21 0.9572 0.9250 0.2158 0.086 Uiso calc R 1 H
C22 0.79457(17) 0.80476(18) 0.23285(19) 0.0604(4) Uani d . 1 C
H22 0.8432 0.7824 0.1536 0.072 Uiso calc R 1 H

loop_
_atom_site_aniso_label
_atom_site_aniso_U_11
_atom_site_aniso_U_22
_atom_site_aniso_U_33
_atom_site_aniso_U_12
_atom_site_aniso_U_13
_atom_site_aniso_U_23
N1 0.0474(7) 0.0523(7) 0.0645(8) 0.0037(6) -0.0212(6) -0.0296(7)
O1 0.0561(6) 0.0476(6) 0.0688(7) 0.0038(5) -0.0299(5) -0.0265(5)
C1 0.0485(9) 0.0443(8) 0.0599(10) 0.0011(7) -0.0237(8) -0.0262(8)
C2 0.0496(9) 0.0494(8) 0.0566(10) -0.0004(7) -0.0170(7) -0.0254(8)
C3 0.0626(11) 0.0592(10) 0.0559(10) 0.0015(8) -0.0230(8) -0.0220(8)
C4 0.0527(10) 0.0676(11) 0.0765(12) 0.0061(8) -0.0310(9) -0.0327(10)
C5 0.0466(9) 0.0644(10) 0.0772(12) -0.0059(8) -0.0166(8) -0.0331(10)
C6 0.0574(10) 0.0505(9) 0.0613(10) -0.0077(7) -0.0186(8) -0.0216(8)
C7 0.0562(10) 0.0589(10) 0.0694(11) 0.0012(8) -0.0128(9) -0.0241(9)
C8 0.0605(11) 0.0760(12) 0.0733(13) -0.0041(9) -0.0159(9) -0.0333(11)
C9 0.0950(15) 0.0659(12) 0.0785(14) -0.0131(11) -0.0136(11) -0.0241(11)
C10 0.0456(8) 0.0478(8) 0.0484(9) -0.0035(7) -0.0157(7) -0.0175(7)
C11 0.0458(8) 0.0424(8) 0.0527(9) -0.0028(6) -0.0158(7) -0.0160(7)
C12 0.0590(10) 0.0555(9) 0.0654(10) 0.0042(8) -0.0235(8) -0.0271(9)
C13 0.0567(10) 0.0644(10) 0.0867(13) 0.0085(8) -0.0205(10) -0.0378(10)
C14 0.0531(10) 0.0542(10) 0.0884(14) 0.0056(8) -0.0295(10) -0.0174(10)
C15 0.0607(10) 0.0650(10) 0.0622(11) -0.0022(9) -0.0286(9) -0.0082(9)
C16 0.0571(10) 0.0612(10) 0.0509(9) -0.0004(8) -0.0170(8) -0.0166(8)
C17 0.0510(9) 0.0443(8) 0.0598(10) 0.0062(7) -0.0275(8) -0.0218(8)
C18 0.0667(10) 0.0581(9) 0.0624(10) 0.0030(8) -0.0237(9) -0.0269(9)
C19 0.1024(16) 0.0677(11) 0.0733(12) 0.0099(11) -0.0428(12) -0.0378(10)
C20 0.1004(15) 0.0578(11) 0.0949(15) 0.0010(10) -0.0615(13) -0.0304(11)
C21 0.0645(11) 0.0613(11) 0.0949(14) -0.0065(9) -0.0397(11) -0.0223(10)
C22 0.0526(10) 0.0624(10) 0.0726(11) 0.0022(8) -0.0234(9) -0.0307(9)

loop_
_atom_type_symbol
_atom_type_description
_atom_type_scat_dispersion_real
_atom_type_scat_dispersion_imag
_atom_type_scat_source
C C 0.0033 0.0016
; International Tables
Vol. C, Tables 4.2.6.8 and 6.1.1.4
;
H H 0.0000 0.0000
; International Tables
Vol. C, Tables 4.2.6.8 and 6.1.1.4
;
N N 0.0061 0.0033
; International Tables
Vol. C, Tables 4.2.6.8 and 6.1.1.4
;
O O 0.0106 0.0060
; International Tables
Vol. C, Tables 4.2.6.8 and 6.1.1.4
;

loop_
_geom_angle_atom_site_label_1
_geom_angle_atom_site_label_2
_geom_angle_atom_site_label_3
_geom_angle
_geom_angle_publ_flag
C10 N1 C17 122.90(12) yes
C10 O1 C1 116.93(10) yes
C6 C1 C2 122.55(13) ?
C6 C1 O1 117.46(14) ?
C2 C1 O1 119.83(13) ?
C1 C2 C3 116.75(14) ?
C1 C2 C7 123.15(13) ?
C3 C2 C7 120.09(14) ?
C4 C3 C2 121.61(16) ?
C4 C3 H3 119.2 ?
C2 C3 H3 119.2 ?
C3 C4 C5 120.33(15) ?
C3 C4 H4 119.8 ?
C5 C4 H4 119.8 ?
C4 C5 C6 119.49(15) ?
C4 C5 H5 120.3 ?
C6 C5 H5 120.3 ?
C1 C6 C5 119.24(15) ?
C1 C6 H6 120.4 ?
C5 C6 H6 120.4 ?
C8 C7 C2 112.93(13) ?
C8 C7 H7A 109.0 ?
C2 C7 H7A 109.0 ?
C8 C7 H7B 109.0 ?
C2 C7 H7B 109.0 ?
H7A C7 H7B 107.8 ?
C9 C8 C7 126.81(18) ?
C9 C8 H8 116.6 ?
C7 C8 H8 116.6 ?
C8 C9 H9A 120.0 ?
C8 C9 H9B 120.0 ?
H9A C9 H9B 120.0 ?
N1 C10 O1 119.61(12) ?
N1 C10 C11 130.27(13) yes
O1 C10 C11 110.12(12) yes
C16 C11 C12 119.20(14) ?
C16 C11 C10 120.84(14) ?
C12 C11 C10 119.95(13) ?
C13 C12 C11 120.05(15) ?
C13 C12 H12 120.0 ?
C11 C12 H12 120.0 ?
C14 C13 C12 120.30(17) ?
C14 C13 H13 119.9 ?
C12 C13 H13 119.9 ?
C13 C14 C15 120.06(15) ?
C13 C14 H14 120.0 ?
C15 C14 H14 120.0 ?
C14 C15 C16 120.21(16) ?
C14 C15 H15 119.9 ?
C16 C15 H15 119.9 ?
C11 C16 C15 120.17(16) ?
C11 C16 H16 119.9 ?
C15 C16 H16 119.9 ?
C18 C17 C22 118.84(14) ?
C18 C17 N1 118.80(14) ?
C22 C17 N1 122.08(14) ?
C19 C18 C17 120.28(17) ?
C19 C18 H18 119.9 ?
C17 C18 H18 119.9 ?
C20 C19 C18 120.66(18) ?
C20 C19 H19 119.7 ?
C18 C19 H19 119.7 ?
C21 C20 C19 119.54(16) ?
C21 C20 H20 120.2 ?
C19 C20 H20 120.2 ?
C20 C21 C22 120.43(18) ?
C20 C21 H21 119.8 ?
C22 C21 H21 119.8 ?
C21 C22 C17 120.22(17) ?
C21 C22 H22 119.9 ?
C17 C22 H22 119.9 ?

loop_
_geom_bond_atom_site_label_1
_geom_bond_atom_site_label_2
_geom_bond_distance
_geom_bond_publ_flag
N1 C10 1.2567(17) yes
N1 C17 1.4110(18) yes
O1 C10 1.3685(16) yes
O1 C1 1.4101(16) yes
C1 C6 1.372(2) ?
C1 C2 1.382(2) ?
C2 C3 1.388(2) ?
C2 C7 1.506(2) ?
C3 C4 1.371(2) ?
C3 H3 0.9300 ?
C4 C5 1.374(2) ?
C4 H4 0.9300 ?
C5 C6 1.383(2) ?
C5 H5 0.9300 ?
C6 H6 0.9300 ?
C7 C8 1.474(2) ?
C7 H7A 0.9700 ?
C7 H7B 0.9700 ?
C8 C9 1.293(2) ?
C8 H8 0.9300 ?
C9 H9A 0.9300 ?
C9 H9B 0.9300 ?
C10 C11 1.4868(19) ?
C11 C16 1.378(2) ?
C11 C12 1.385(2) ?
C12 C13 1.380(2) ?
C12 H12 0.9300 ?
C13 C14 1.365(2) ?
C13 H13 0.9300 ?
C14 C15 1.371(2) ?
C14 H14 0.9300 ?
C15 C16 1.380(2) ?
C15 H15 0.9300 ?
C16 H16 0.9300 ?
C17 C18 1.383(2) ?
C17 C22 1.384(2) ?
C18 C19 1.375(2) ?
C18 H18 0.9300 ?
C19 C20 1.372(3) ?
C19 H19 0.9300 ?
C20 C21 1.368(3) ?
C20 H20 0.9300 ?
C21 C22 1.382(2) ?
C21 H21 0.9300 ?
C22 H22 0.9300 ?

loop_
_geom_torsion_atom_site_label_1
_geom_torsion_atom_site_label_2
_geom_torsion_atom_site_label_3
_geom_torsion_atom_site_label_4
_geom_torsion
C10 O1 C1 C6 -103.75(15)
C10 O1 C1 C2 80.81(16)
C6 C1 C2 C3 2.0(2)
O1 C1 C2 C3 177.23(12)
C6 C1 C2 C7 -178.96(14)
O1 C1 C2 C7 -3.8(2)
C1 C2 C3 C4 -0.8(2)
C7 C2 C3 C4 -179.89(14)
C2 C3 C4 C5 -0.6(2)
C3 C4 C5 C6 0.9(2)
C2 C1 C6 C5 -1.7(2)
O1 C1 C6 C5 -177.05(12)
C4 C5 C6 C1 0.2(2)
C1 C2 C7 C8 -112.19(17)
C3 C2 C7 C8 66.78(19)
C2 C7 C8 C9 -120.6(2)
C17 N1 C10 O1 -171.70(13)
C17 N1 C10 C11 9.3(3)
C1 O1 C10 N1 8.2(2)
C1 O1 C10 C11 -172.56(12)
N1 C10 C11 C16 42.3(2)
O1 C10 C11 C16 -136.77(14)
N1 C10 C11 C12 -138.47(17)
O1 C10 C11 C12 42.43(18)
C16 C11 C12 C13 -1.3(2)
C10 C11 C12 C13 179.45(14)
C11 C12 C13 C14 1.3(2)
C12 C13 C14 C15 -0.4(3)
C13 C14 C15 C16 -0.4(3)
C12 C11 C16 C15 0.5(2)
C10 C11 C16 C15 179.70(13)
C14 C15 C16 C11 0.4(2)
C10 N1 C17 C18 -129.00(16)
C10 N1 C17 C22 57.1(2)
C22 C17 C18 C19 -1.6(2)
N1 C17 C18 C19 -175.67(13)
C17 C18 C19 C20 1.6(2)
C18 C19 C20 C21 -1.0(3)
C19 C20 C21 C22 0.3(3)
C20 C21 C22 C17 -0.2(2)
C18 C17 C22 C21 0.9(2)
N1 C17 C22 C21 174.78(13)

loop_
_cod_related_entry_id
_cod_related_entry_database
_cod_related_entry_code
1 ChemSpider 21173396
